data_4130963
loop_
_publ_author_name
'Lu, Xuefeng'
'Lee, Sangsu'
'Kim, Jun Oh'
'Gopalakrishna, Tullimilli Y.'
'Phan, Hoa'
'Herng, Tun Seng'
'Lim, Zhenglong'
'Zeng, Zebing'
'Ding, Jun'
'Kim, Dongho'
'Wu, Jishan'

_publ_section_title
;
 Stable 3,6-Linked Fluorenyl Radical Oligomers with Intramolecular
 Antiferromagnetic Coupling and Polyradical Characters.
;
_journal_issue 39
_journal_name_full 'Journal of the American Chemical Society'
_journal_page_first 13048
_journal_page_last 13058
_journal_paper_doi 10.1021/jacs.6b08138
_journal_volume 138
_journal_year 2016
_chemical_formula_moiety 'C91.50 H91.50 N0'
_chemical_formula_sum 'C91.5 H91.5 N0'
_chemical_formula_weight 1191.14
_space_group_crystal_system monoclinic
_space_group_IT_number 15
_space_group_name_Hall '-C 2yc'
_space_group_name_H-M_alt 'C 1 2/c 1'
_atom_sites_solution_hydrogens geom
_audit_creation_method SHELXL-2014/6
_cell_angle_alpha 90
_cell_angle_beta 97.306(2)
_cell_angle_gamma 90
_cell_formula_units_Z 8
_cell_length_a 47.8736(15)
_cell_length_b 19.1675(6)
_cell_length_c 16.5421(5)
_cell_measurement_reflns_used 2604
_cell_measurement_temperature 100(2)
_cell_measurement_theta_max 65.229
_cell_measurement_theta_min 2.486
_cell_volume 15056.1(8)
_computing_cell_refinement 'SHELXTL, Acta Cryst., Sect. A 2008, 64, 112-122.'
_computing_data_collection 'APEX3 v2015.5.2'
_computing_data_reduction 'Saint, APEX v2014.11.0.'
_computing_molecular_graphics Ortep3
_computing_publication_material 'APEX3 v2015.5.2'
_computing_structure_refinement 'SHELXL-2014/6 (Sheldrick, 2014)'
_computing_structure_solution 'SHELXT, Acta Cryst., Sect. A 2015, A71, 3-8.'
_diffrn_ambient_temperature 100(2)
_diffrn_measured_fraction_theta_full 0.923
_diffrn_measured_fraction_theta_max 0.976
_diffrn_measurement_device_type 'Bruker AXS D8 Venture '
_diffrn_measurement_method 'profile data from \q/2\q scans'
_diffrn_radiation_type CuK\a
_diffrn_radiation_wavelength 1.54178
_diffrn_reflns_av_R_equivalents 0.0636
_diffrn_reflns_av_unetI/netI 0.0595
_diffrn_reflns_Laue_measured_fraction_max 0.976
_diffrn_reflns_limit_h_max 56
_diffrn_reflns_limit_h_min -55
_diffrn_reflns_limit_k_max 15
_diffrn_reflns_limit_k_min -22
_diffrn_reflns_limit_l_max 19
_diffrn_reflns_limit_l_min -19
_diffrn_reflns_number 42041
_diffrn_reflns_point_group_measured_fraction_max 0.976
_diffrn_reflns_theta_full 67.679
_diffrn_reflns_theta_max 65.229
_diffrn_reflns_theta_min 2.486
_exptl_absorpt_coefficient_mu 0.440
_exptl_absorpt_correction_T_max 0.939
_exptl_absorpt_correction_T_min 0.795
_exptl_absorpt_correction_type multi-scan
_exptl_absorpt_process_details Sadabs'
_exptl_crystal_colour black
_exptl_crystal_density_diffrn 1.051
_exptl_crystal_description 'prism frag'
_exptl_crystal_F_000 5124
_exptl_crystal_size_max 0.547
_exptl_crystal_size_mid 0.286
_exptl_crystal_size_min 0.146
_refine_diff_density_max 0.959
_refine_diff_density_min -0.703
_refine_diff_density_rms 0.080
_refine_ls_extinction_coef 0.000005(17)
_refine_ls_extinction_expression Fc^*^=kFc[1+0.001xFc^2^\l^3^/sin(2\q)]^-1/4^
_refine_ls_extinction_method SHELXL
_refine_ls_goodness_of_fit_ref 1.084
_refine_ls_hydrogen_treatment constr
_refine_ls_matrix_type full
_refine_ls_number_parameters 938
_refine_ls_number_reflns 12573
_refine_ls_number_restraints 425
_refine_ls_restrained_S_all 1.075
_refine_ls_R_factor_all 0.1224
_refine_ls_R_factor_gt 0.0998
_refine_ls_shift/su_max 0.000
_refine_ls_shift/su_mean 0.000
_refine_ls_structure_factor_coef Fsqd
_refine_ls_weighting_details 'w=1/[\s^2^(Fo^2^)+(0.1515P)^2^+48.2120P] where P=(Fo^2^+2Fc^2^)/3'
_refine_ls_weighting_scheme calc
_refine_ls_wR_factor_gt 0.2720
_refine_ls_wR_factor_ref 0.2901
_reflns_Friedel_coverage 0.000
_reflns_number_gt 9297
_reflns_number_total 12573
_reflns_threshold_expression 'I > 2\s(I)'
_cod_data_source_file ja6b08138_si_002.cif
_cod_data_source_block shelx
_cod_original_sg_symbol_H-M 'C 2/c'
_cod_original_formula_sum 'C91.50 H91.50 N0'
_cod_database_code 4130963
_shelx_space_group_comment
;
The symmetry employed for this shelxl refinement is uniquely defined
by the following loop, which should always be used as a source of
symmetry information in preference to the above space-group names.
They are only intended as comments.
;
_shelx_estimated_absorpt_t_min 0.795
_shelx_estimated_absorpt_t_max 0.939
_shelxl_version_number 2014/6

loop_
_space_group_symop_operation_xyz
'x, y, z'
'-x, y, -z+1/2'
'x+1/2, y+1/2, z'
'-x+1/2, y+1/2, -z+1/2'
'-x, -y, -z'
'x, -y, z-1/2'
'-x+1/2, -y+1/2, -z'
'x+1/2, -y+1/2, z-1/2'

loop_
_atom_site_label
_atom_site_type_symbol
_atom_site_fract_x
_atom_site_fract_y
_atom_site_fract_z
_atom_site_U_iso_or_equiv
_atom_site_adp_type
_atom_site_occupancy
_atom_site_site_symmetry_order
_atom_site_calc_flag
_atom_site_refinement_flags_posn
_atom_site_refinement_flags_adp
_atom_site_refinement_flags_occupancy
_atom_site_disorder_assembly
_atom_site_disorder_group
C1A C 0.31735(7) 0.68646(16) 0.24157(19) 0.0214(7) Uani 1 1 d . . . . .
C2A C 0.33386(7) 0.62896(17) 0.27276(19) 0.0227(7) Uani 1 1 d . . . . .
C3A C 0.35132(7) 0.59166(18) 0.2240(2) 0.0272(8) Uani 1 1 d . . . . .
H3A H 0.3513 0.6040 0.1684 0.033 Uiso 1 1 calc R U . . .
C4A C 0.36806(7) 0.53842(18) 0.2564(2) 0.0303(8) Uani 1 1 d . . . . .
H4A H 0.3798 0.5147 0.2234 0.036 Uiso 1 1 calc R U . . .
C5A C 0.36808(7) 0.51815(18) 0.3389(2) 0.0297(8) Uani 1 1 d . . . . .
H5A H 0.3798 0.4808 0.3606 0.036 Uiso 1 1 calc R U . . .
C6A C 0.35148(7) 0.55184(17) 0.3870(2) 0.0266(7) Uani 1 1 d . . . . .
H6A H 0.3516 0.5374 0.4420 0.032 Uiso 1 1 calc R U . . .
C7A C 0.33377(7) 0.60867(17) 0.3565(2) 0.0225(7) Uani 1 1 d . . . . .
C8A C 0.31691(7) 0.64483(17) 0.40631(19) 0.0228(7) Uani 1 1 d . . . . .
C9A C 0.30017(7) 0.70134(17) 0.37455(19) 0.0224(7) Uani 1 1 d . . . . .
C10A C 0.28354(7) 0.74098(18) 0.4243(2) 0.0262(7) Uani 1 1 d . . . . .
H10A H 0.2832 0.7279 0.4795 0.031 Uiso 1 1 calc R U . . .
C11A C 0.26819(7) 0.79697(19) 0.3939(2) 0.0304(8) Uani 1 1 d . . . . .
H11A H 0.2573 0.8225 0.4279 0.036 Uiso 1 1 calc R U . . .
C12A C 0.26846(7) 0.81712(19) 0.3125(2) 0.0300(8) Uani 1 1 d . . . . .
H12A H 0.2578 0.8566 0.2922 0.036 Uiso 1 1 calc R U . . .
C13A C 0.28360(7) 0.78151(18) 0.2622(2) 0.0273(8) Uani 1 1 d . . . . .
H13A H 0.2830 0.7955 0.2069 0.033 Uiso 1 1 calc R U . . .
C14A C 0.30065(7) 0.72262(16) 0.29158(19) 0.0215(7) Uani 1 1 d . . . . .
C15A C 0.31834(7) 0.71065(17) 0.1562(2) 0.0248(7) Uani 1 1 d . . . . .
C16A C 0.30449(7) 0.67584(17) 0.0897(2) 0.0248(7) Uani 1 1 d . . . . .
H16A H 0.2944 0.6344 0.0981 0.030 Uiso 1 1 calc R U . . .
C17A C 0.30508(7) 0.70045(18) 0.0101(2) 0.0261(7) Uani 1 1 d . . . . .
C18A C 0.31986(8) 0.76182(18) 0.0007(2) 0.0296(8) Uani 1 1 d . . . . .
H18A H 0.3204 0.7795 -0.0528 0.036 Uiso 1 1 calc R U . . .
C19A C 0.33390(8) 0.79842(18) 0.0666(2) 0.0310(8) Uani 1 1 d . . . . .
C20A C 0.33313(8) 0.77154(18) 0.1442(2) 0.0282(8) Uani 1 1 d . . . . .
H20A H 0.3429 0.7951 0.1899 0.034 Uiso 1 1 calc R U . . .
C21A C 0.31694(7) 0.62486(17) 0.49245(19) 0.0234(7) Uani 1 1 d . . . . .
C22A C 0.33872(7) 0.63945(18) 0.5578(2) 0.0260(7) Uani 1 1 d . . . . .
C23A C 0.36461(7) 0.67405(19) 0.5592(2) 0.0294(8) Uani 1 1 d . . . . .
H23A H 0.3704 0.6917 0.5103 0.035 Uiso 1 1 calc R U . . .
C24A C 0.38146(7) 0.68198(19) 0.6326(2) 0.0314(8) Uani 1 1 d . . . . .
H24A H 0.3990 0.7055 0.6335 0.038 Uiso 1 1 calc R U . . .
C25A C 0.37358(7) 0.65636(18) 0.7063(2) 0.0279(8) Uani 1 1 d . . . . .
C26A C 0.34757(7) 0.62234(17) 0.7047(2) 0.0247(7) Uani 1 1 d . . . . .
H26A H 0.3415 0.6061 0.7539 0.030 Uiso 1 1 calc R U . . .
C27A C 0.33091(7) 0.61256(17) 0.6319(2) 0.0239(7) Uani 1 1 d . . . . .
C28A C 0.30329(7) 0.57910(17) 0.61163(19) 0.0226(7) Uani 1 1 d . . . . .
C29A C 0.28675(7) 0.54155(16) 0.6589(2) 0.0230(7) Uani 1 1 d . . . . .
H29A H 0.2930 0.5331 0.7149 0.028 Uiso 1 1 calc R U . . .
C30A C 0.26050(7) 0.51599(17) 0.6231(2) 0.0240(7) Uani 1 1 d . . . . .
C31A C 0.25199(7) 0.52870(18) 0.5400(2) 0.0261(7) Uani 1 1 d . . . . .
H31A H 0.2341 0.5125 0.5163 0.031 Uiso 1 1 calc R U . . .
C32A C 0.26870(7) 0.56382(17) 0.4919(2) 0.0250(7) Uani 1 1 d . . . . .
H32A H 0.2626 0.5706 0.4355 0.030 Uiso 1 1 calc R U . . .
C33A C 0.29479(7) 0.58945(17) 0.52709(19) 0.0234(7) Uani 1 1 d . . . . .
C34A C 0.39235(7) 0.66280(18) 0.7835(2) 0.0308(8) Uani 1 1 d . . . . .
C35A C 0.42149(8) 0.6553(2) 0.7855(3) 0.0424(10) Uani 1 1 d . . . . .
H35A H 0.4293 0.6502 0.7357 0.051 Uiso 1 1 calc R U . . .
C36A C 0.43917(9) 0.6551(2) 0.8583(3) 0.0511(11) Uani 1 1 d . . . . .
H36A H 0.4588 0.6491 0.8572 0.061 Uiso 1 1 calc R U . . .
C37A C 0.42933(10) 0.6633(2) 0.9320(3) 0.0490(11) Uani 1 1 d . . . . .
C38A C 0.40024(10) 0.6730(2) 0.9305(3) 0.0449(10) Uani 1 1 d . . . . .
H38A H 0.3926 0.6796 0.9802 0.054 Uiso 1 1 calc R U . . .
C39A C 0.38245(8) 0.6731(2) 0.8574(2) 0.0370(9) Uani 1 1 d . . . . .
H39A H 0.3629 0.6805 0.8583 0.044 Uiso 1 1 calc R U . . .
C40A C 0.24224(7) 0.47647(17) 0.6725(2) 0.0251(7) Uani 1 1 d . . . . .
C41A C 0.25265(7) 0.42228(18) 0.7244(2) 0.0267(7) Uani 1 1 d . . . . .
H41A H 0.2722 0.4119 0.7303 0.032 Uiso 1 1 calc R U . . .
C42A C 0.23517(7) 0.38358(19) 0.7672(2) 0.0284(8) Uani 1 1 d . . . . .
H42A H 0.2429 0.3462 0.8006 0.034 Uiso 1 1 calc R U . . .
C43A C 0.20647(7) 0.39799(18) 0.7627(2) 0.0263(7) Uani 1 1 d . . . . .
C44A C 0.19644(8) 0.4537(2) 0.7121(2) 0.0333(8) Uani 1 1 d . . . . .
H44A H 0.1771 0.4659 0.7084 0.040 Uiso 1 1 calc R U . . .
C45A C 0.21367(8) 0.4914(2) 0.6677(2) 0.0333(8) Uani 1 1 d . . . . .
H45A H 0.2059 0.5281 0.6334 0.040 Uiso 1 1 calc R U . . .
C46A C 0.29012(8) 0.65921(19) -0.0618(2) 0.0292(8) Uani 1 1 d . . . . .
C47A C 0.30471(9) 0.58754(19) -0.0648(2) 0.0365(9) Uani 1 1 d . . . . .
H47A H 0.3246 0.5944 -0.0710 0.055 Uiso 1 1 calc R U . . .
H47B H 0.2956 0.5607 -0.1112 0.055 Uiso 1 1 calc R U . . .
H47C H 0.3032 0.5621 -0.0142 0.055 Uiso 1 1 calc R U . . .
C48A C 0.25891(8) 0.6489(2) -0.0510(2) 0.0368(9) Uani 1 1 d . . . . .
H48A H 0.2576 0.6235 -0.0003 0.055 Uiso 1 1 calc R U . . .
H48B H 0.2495 0.6221 -0.0972 0.055 Uiso 1 1 calc R U . . .
H48C H 0.2498 0.6945 -0.0489 0.055 Uiso 1 1 calc R U . . .
C49A C 0.29156(9) 0.6952(2) -0.1436(2) 0.0371(9) Uani 1 1 d . . . . .
H49A H 0.2831 0.7417 -0.1429 0.056 Uiso 1 1 calc R U . . .
H49B H 0.2813 0.6674 -0.1874 0.056 Uiso 1 1 calc R U . . .
H49C H 0.3113 0.6996 -0.1531 0.056 Uiso 1 1 calc R U . . .
C50A C 0.34859(8) 0.86750(18) 0.0517(2) 0.0385(9) Uani 1 1 d D . . . .
C51A C 0.32662(9) 0.9190(2) 0.0123(3) 0.0512(11) Uani 1 1 d D . . . .
H51A H 0.3171 0.8990 -0.0384 0.077 Uiso 1 1 calc R U . . .
H51B H 0.3359 0.9627 0.0002 0.077 Uiso 1 1 calc R U . . .
H51C H 0.3128 0.9284 0.0497 0.077 Uiso 1 1 calc R U . . .
C52A C 0.37112(9) 0.8550(2) -0.0056(3) 0.0548(12) Uani 1 1 d D . . . .
H52A H 0.3850 0.8212 0.0194 0.082 Uiso 1 1 calc R U . . .
H52B H 0.3806 0.8991 -0.0147 0.082 Uiso 1 1 calc R U . . .
H52C H 0.3621 0.8367 -0.0578 0.082 Uiso 1 1 calc R U . . .
C53A C 0.36271(10) 0.9003(2) 0.1314(2) 0.0567(13) Uani 1 1 d D . . . .
H53A H 0.3483 0.9127 0.1660 0.085 Uiso 1 1 calc R U . . .
H53B H 0.3729 0.9425 0.1189 0.085 Uiso 1 1 calc R U . . .
H53C H 0.3759 0.8668 0.1601 0.085 Uiso 1 1 calc R U . . .
C54A C 0.45171(19) 0.6638(4) 1.0046(5) 0.0691(14) Uani 0.5 1 d D U P A 1
C55A C 0.4680(2) 0.7324(5) 1.0095(6) 0.0730(18) Uani 0.5 1 d D U P A 1
H55A H 0.4805 0.7334 0.9669 0.110 Uiso 0.5 1 calc R U P A 1
H55B H 0.4793 0.7364 1.0631 0.110 Uiso 0.5 1 calc R U P A 1
H55C H 0.4548 0.7715 1.0016 0.110 Uiso 0.5 1 calc R U P A 1
C56A C 0.4724(2) 0.6023(5) 1.0010(9) 0.0679(18) Uani 0.5 1 d D U P A 1
H56A H 0.4833 0.5958 1.0547 0.102 Uiso 0.5 1 calc R U P A 1
H56B H 0.4852 0.6125 0.9608 0.102 Uiso 0.5 1 calc R U P A 1
H56C H 0.4618 0.5597 0.9852 0.102 Uiso 0.5 1 calc R U P A 1
C57A C 0.4370(2) 0.6570(6) 1.0818(6) 0.0731(17) Uani 0.5 1 d D U P A 1
H57A H 0.4226 0.6933 1.0816 0.110 Uiso 0.5 1 calc R U P A 1
H57B H 0.4509 0.6624 1.1302 0.110 Uiso 0.5 1 calc R U P A 1
H57C H 0.4282 0.6110 1.0827 0.110 Uiso 0.5 1 calc R U P A 1
C54' C 0.44647(19) 0.6589(4) 1.0197(5) 0.0694(14) Uani 0.5 1 d D U P A 2
C55' C 0.4519(2) 0.7325(4) 1.0534(7) 0.0776(18) Uani 0.5 1 d D U P A 2
H55D H 0.4340 0.7549 1.0598 0.116 Uiso 0.5 1 calc R U P A 2
H55E H 0.4618 0.7598 1.0156 0.116 Uiso 0.5 1 calc R U P A 2
H55F H 0.4636 0.7299 1.1065 0.116 Uiso 0.5 1 calc R U P A 2
C56' C 0.4751(2) 0.6234(6) 1.0132(8) 0.0694(18) Uani 0.5 1 d D U P A 2
H56D H 0.4840 0.6454 0.9696 0.104 Uiso 0.5 1 calc R U P A 2
H56E H 0.4720 0.5737 1.0010 0.104 Uiso 0.5 1 calc R U P A 2
H56F H 0.4873 0.6284 1.0650 0.104 Uiso 0.5 1 calc R U P A 2
C57' C 0.4313(2) 0.6178(5) 1.0815(6) 0.0700(18) Uani 0.5 1 d D U P A 2
H57D H 0.4449 0.6051 1.1287 0.105 Uiso 0.5 1 calc R U P A 2
H57E H 0.4230 0.5753 1.0556 0.105 Uiso 0.5 1 calc R U P A 2
H57F H 0.4164 0.6468 1.0994 0.105 Uiso 0.5 1 calc R U P A 2
C58A C 0.18636(16) 0.3581(4) 0.8096(4) 0.0150(17) Uani 0.5 1 d D U P B 1
C59A C 0.2005(3) 0.2950(5) 0.8537(6) 0.0219(19) Uani 0.5 1 d D U P B 1
H59A H 0.2078 0.2642 0.8141 0.033 Uiso 0.5 1 calc R U P B 1
H59B H 0.1867 0.2696 0.8814 0.033 Uiso 0.5 1 calc R U P B 1
H59C H 0.2160 0.3107 0.8940 0.033 Uiso 0.5 1 calc R U P B 1
C60A C 0.1756(2) 0.4079(5) 0.8722(6) 0.0275(18) Uani 0.5 1 d D U P B 1
H60A H 0.1915 0.4341 0.9005 0.041 Uiso 0.5 1 calc R U P B 1
H60B H 0.1667 0.3807 0.9120 0.041 Uiso 0.5 1 calc R U P B 1
H60C H 0.1619 0.4404 0.8440 0.041 Uiso 0.5 1 calc R U P B 1
C61A C 0.1610(2) 0.3316(5) 0.7508(6) 0.0203(17) Uani 0.5 1 d D U P B 1
H61A H 0.1510 0.3714 0.7234 0.030 Uiso 0.5 1 calc R U P B 1
H61B H 0.1482 0.3058 0.7815 0.030 Uiso 0.5 1 calc R U P B 1
H61C H 0.1676 0.3008 0.7100 0.030 Uiso 0.5 1 calc R U P B 1
C58' C 0.1873(3) 0.3569(7) 0.8131(8) 0.065(4) Uani 0.5 1 d D U P B 2
C59' C 0.1993(4) 0.2859(8) 0.8413(11) 0.067(4) Uani 0.5 1 d D U P B 2
H59D H 0.2050 0.2606 0.7946 0.101 Uiso 0.5 1 calc R U P B 2
H59E H 0.1848 0.2589 0.8646 0.101 Uiso 0.5 1 calc R U P B 2
H59F H 0.2156 0.2925 0.8827 0.101 Uiso 0.5 1 calc R U P B 2
C60' C 0.1837(3) 0.4016(8) 0.8887(9) 0.072(4) Uani 0.5 1 d D U P B 2
H60D H 0.2009 0.3992 0.9275 0.107 Uiso 0.5 1 calc R U P B 2
H60E H 0.1678 0.3839 0.9145 0.107 Uiso 0.5 1 calc R U P B 2
H60F H 0.1800 0.4502 0.8720 0.107 Uiso 0.5 1 calc R U P B 2
C61' C 0.1582(3) 0.3446(9) 0.7634(9) 0.072(4) Uani 0.5 1 d D U P B 2
H61D H 0.1489 0.3895 0.7513 0.108 Uiso 0.5 1 calc R U P B 2
H61E H 0.1467 0.3156 0.7950 0.108 Uiso 0.5 1 calc R U P B 2
H61F H 0.1606 0.3208 0.7123 0.108 Uiso 0.5 1 calc R U P B 2
C1B C 0.5000 0.4870(3) 0.7500 0.0308(11) Uani 1 2 d S T P . .
C2B C 0.47935(7) 0.4431(2) 0.7790(2) 0.0304(8) Uani 1 1 d . . . . .
C3B C 0.45461(8) 0.4578(2) 0.8124(2) 0.0359(9) Uani 1 1 d . . . . .
H3B H 0.4491 0.5048 0.8196 0.043 Uiso 1 1 calc R U . . .
C4B C 0.43843(8) 0.4039(2) 0.8347(2) 0.0369(9) Uani 1 1 d . . . . .
H4B H 0.4217 0.4142 0.8575 0.044 Uiso 1 1 calc R U . . .
C5B C 0.44592(8) 0.3338(2) 0.8247(2) 0.0328(8) Uani 1 1 d . . . . .
C6B C 0.47071(7) 0.3186(2) 0.7913(2) 0.0308(8) Uani 1 1 d . . . . .
H6B H 0.4762 0.2716 0.7846 0.037 Uiso 1 1 calc R U . . .
C7B C 0.48689(7) 0.37210(19) 0.7685(2) 0.0283(8) Uani 1 1 d . . . . .
C8B C 0.42766(8) 0.2760(2) 0.8477(2) 0.0328(8) Uani 1 1 d . . . . .
C9B C 0.39853(8) 0.2842(2) 0.8415(2) 0.0345(9) Uani 1 1 d . . . . .
H9B H 0.3902 0.3268 0.8214 0.041 Uiso 1 1 calc R U . . .
C10B C 0.38170(8) 0.23103(19) 0.8641(2) 0.0331(8) Uani 1 1 d . . . . .
H10B H 0.3619 0.2379 0.8593 0.040 Uiso 1 1 calc R U . . .
C11B C 0.39275(8) 0.1680(2) 0.8937(2) 0.0327(8) Uani 1 1 d . . . . .
C12B C 0.42192(8) 0.1597(2) 0.8987(3) 0.0393(9) Uani 1 1 d . . . . .
H12B H 0.4302 0.1169 0.9185 0.047 Uiso 1 1 calc R U . . .
C13B C 0.43888(8) 0.2121(2) 0.8754(2) 0.0396(9) Uani 1 1 d . . . . .
H13B H 0.4586 0.2045 0.8784 0.048 Uiso 1 1 calc R U . . .
C14B C 0.5000 0.5641(3) 0.7500 0.0346(12) Uani 1 2 d S T P . .
C15B C 0.48290(9) 0.5998(2) 0.6876(3) 0.0480(11) Uani 1 1 d . . . . .
C16B C 0.48334(10) 0.6740(3) 0.6869(4) 0.0629(15) Uani 1 1 d . . . . .
C17B C 0.46559(12) 0.7074(3) 0.6188(4) 0.0773(19) Uani 1 1 d . . . . .
H17B H 0.4653 0.7569 0.6150 0.093 Uiso 1 1 calc R U . . .
C18B C 0.44961(13) 0.6693(4) 0.5613(4) 0.0789(19) Uani 1 1 d . . . . .
H18B H 0.4384 0.6928 0.5181 0.095 Uiso 1 1 calc R U . . .
C19B C 0.44909(11) 0.5971(3) 0.5635(3) 0.0681(15) Uani 1 1 d . . . . .
H19B H 0.4375 0.5716 0.5229 0.082 Uiso 1 1 calc R U . . .
C20B C 0.46543(10) 0.5631(3) 0.6247(3) 0.0561(12) Uani 1 1 d . . . . .
H20B H 0.4652 0.5135 0.6257 0.067 Uiso 1 1 calc R U . . .
C21B C 0.5000 0.7099(4) 0.7500 0.073(3) Uani 1 2 d S T P . .
C22B C 0.5000 0.7880(4) 0.7500 0.105(4) Uani 1 2 d S T P . .
C23B C 0.52423(14) 0.8227(4) 0.7409(6) 0.116(3) Uani 1 1 d . . . . .
H23B H 0.5407 0.7968 0.7342 0.140 Uiso 1 1 calc R U . . .
C24B C 0.52540(18) 0.8947(5) 0.7413(9) 0.159(3) Uani 1 1 d . U . . .
C25B C 0.5000 0.9300(7) 0.7500 0.161(3) Uani 1 2 d S TU P C .
H25B H 0.5000 0.9795 0.7500 0.193 Uiso 1 2 calc R U P . .
C26B C 0.5544(3) 0.9244(6) 0.7129(11) 0.161(3) Uani 0.5 1 d D U P C 1
C27B C 0.5789(5) 0.9122(9) 0.7796(12) 0.160(3) Uani 0.5 1 d D U P C 1
H27A H 0.5834 0.8624 0.7829 0.240 Uiso 0.5 1 calc R U P C 1
H27B H 0.5737 0.9281 0.8320 0.240 Uiso 0.5 1 calc R U P C 1
H27C H 0.5954 0.9384 0.7669 0.240 Uiso 0.5 1 calc R U P C 1
C28B C 0.5473(4) 1.0029(7) 0.7057(13) 0.162(3) Uani 0.5 1 d D U P C 1
H28A H 0.5621 1.0272 0.6807 0.243 Uiso 0.5 1 calc R U P C 1
H28B H 0.5462 1.0222 0.7601 0.243 Uiso 0.5 1 calc R U P C 1
H28C H 0.5292 1.0092 0.6717 0.243 Uiso 0.5 1 calc R U P C 1
C29B C 0.5634(4) 0.8982(9) 0.6319(11) 0.167(3) Uani 0.5 1 d D U P C 1
H29B H 0.5828 0.9131 0.6280 0.250 Uiso 0.5 1 calc R U P C 1
H29C H 0.5508 0.9178 0.5861 0.250 Uiso 0.5 1 calc R U P C 1
H29D H 0.5624 0.8472 0.6299 0.250 Uiso 0.5 1 calc R U P C 1
C26' C 0.5509(3) 0.9416(6) 0.7391(10) 0.161(3) Uani 0.5 1 d D U P C 2
C27' C 0.5576(4) 1.0145(7) 0.7731(12) 0.163(3) Uani 0.5 1 d D U P C 2
H27D H 0.5769 1.0155 0.8010 0.244 Uiso 0.5 1 calc R U P C 2
H27E H 0.5444 1.0264 0.8118 0.244 Uiso 0.5 1 calc R U P C 2
H27F H 0.5557 1.0483 0.7284 0.244 Uiso 0.5 1 calc R U P C 2
C28' C 0.5439(4) 0.9460(9) 0.6452(10) 0.167(3) Uani 0.5 1 d D U P C 2
H28D H 0.5351 0.9024 0.6244 0.250 Uiso 0.5 1 calc R U P C 2
H28E H 0.5613 0.9535 0.6209 0.250 Uiso 0.5 1 calc R U P C 2
H28F H 0.5310 0.9850 0.6309 0.250 Uiso 0.5 1 calc R U P C 2
C29' C 0.5771(4) 0.8953(8) 0.7614(14) 0.159(3) Uani 0.5 1 d D U P C 2
H29E H 0.5940 0.9248 0.7698 0.238 Uiso 0.5 1 calc R U P C 2
H29F H 0.5788 0.8624 0.7169 0.238 Uiso 0.5 1 calc R U P C 2
H29G H 0.5752 0.8695 0.8115 0.238 Uiso 0.5 1 calc R U P C 2
C30 C 0.37483(8) 0.1092(2) 0.9223(2) 0.0374(9) Uani 1 1 d . . . . .
C31 C 0.34356(9) 0.1285(3) 0.9142(3) 0.0511(11) Uani 1 1 d . . . . .
H31B H 0.3364 0.1355 0.8565 0.077 Uiso 1 1 calc R U . . .
H31C H 0.3412 0.1717 0.9444 0.077 Uiso 1 1 calc R U . . .
H31D H 0.3330 0.0908 0.9365 0.077 Uiso 1 1 calc R U . . .
C32 C 0.38504(10) 0.0933(3) 1.0115(3) 0.0537(12) Uani 1 1 d . . . . .
H32B H 0.3737 0.0555 1.0304 0.081 Uiso 1 1 calc R U . . .
H32C H 0.3831 0.1351 1.0445 0.081 Uiso 1 1 calc R U . . .
H32D H 0.4049 0.0791 1.0171 0.081 Uiso 1 1 calc R U . . .
C33 C 0.37815(11) 0.0439(2) 0.8718(3) 0.0563(12) Uani 1 1 d . . . . .
H33A H 0.3710 0.0530 0.8146 0.084 Uiso 1 1 calc R U . . .
H33B H 0.3675 0.0054 0.8923 0.084 Uiso 1 1 calc R U . . .
H33C H 0.3981 0.0312 0.8761 0.084 Uiso 1 1 calc R U . . .

loop_
_atom_site_aniso_label
_atom_site_aniso_U_11
_atom_site_aniso_U_22
_atom_site_aniso_U_33
_atom_site_aniso_U_23
_atom_site_aniso_U_13
_atom_site_aniso_U_12
C1A 0.0245(16) 0.0199(16) 0.0190(16) 0.0008(12) -0.0004(13) -0.0053(13)
C2A 0.0254(17) 0.0209(16) 0.0219(16) -0.0003(13) 0.0029(14) -0.0065(13)
C3A 0.0297(18) 0.0254(18) 0.0272(17) -0.0030(14) 0.0065(15) -0.0023(14)
C4A 0.0323(19) 0.0236(18) 0.036(2) -0.0063(15) 0.0089(16) -0.0011(15)
C5A 0.0282(18) 0.0225(18) 0.038(2) -0.0003(15) 0.0012(16) 0.0033(14)
C6A 0.0314(18) 0.0230(17) 0.0249(17) 0.0045(13) 0.0023(15) 0.0001(14)
C7A 0.0214(16) 0.0215(17) 0.0244(17) 0.0010(13) 0.0018(13) -0.0043(13)
C8A 0.0251(16) 0.0219(17) 0.0211(16) 0.0019(13) 0.0020(14) -0.0035(13)
C9A 0.0238(16) 0.0223(17) 0.0210(16) 0.0004(13) 0.0025(14) -0.0050(13)
C10A 0.0285(18) 0.0273(18) 0.0237(17) -0.0007(14) 0.0066(14) -0.0001(14)
C11A 0.0286(18) 0.033(2) 0.0296(18) -0.0049(15) 0.0039(15) 0.0017(15)
C12A 0.0282(18) 0.0255(18) 0.0349(19) -0.0005(15) -0.0011(16) 0.0053(14)
C13A 0.0288(18) 0.0274(18) 0.0239(17) 0.0022(14) -0.0032(15) -0.0006(14)
C14A 0.0216(16) 0.0200(16) 0.0222(16) 0.0001(13) -0.0007(13) -0.0045(13)
C15A 0.0286(17) 0.0234(17) 0.0232(17) 0.0024(13) 0.0064(14) 0.0022(14)
C16A 0.0283(17) 0.0218(17) 0.0244(17) -0.0002(13) 0.0033(14) -0.0024(14)
C17A 0.0309(18) 0.0251(18) 0.0229(17) 0.0013(13) 0.0057(15) 0.0031(14)
C18A 0.042(2) 0.0268(19) 0.0202(16) 0.0047(14) 0.0038(15) 0.0002(16)
C19A 0.041(2) 0.0258(19) 0.0269(18) 0.0043(14) 0.0048(16) -0.0039(16)
C20A 0.0355(19) 0.0245(18) 0.0238(17) -0.0013(14) 0.0007(15) -0.0022(15)
C21A 0.0258(17) 0.0222(17) 0.0221(16) 0.0011(13) 0.0030(14) 0.0041(13)
C22A 0.0260(17) 0.0259(18) 0.0269(18) 0.0024(14) 0.0066(15) 0.0040(14)
C23A 0.0293(18) 0.0319(19) 0.0276(18) 0.0027(15) 0.0057(15) 0.0004(15)
C24A 0.0248(17) 0.031(2) 0.038(2) 0.0028(15) 0.0034(16) -0.0005(15)
C25A 0.0273(18) 0.0239(18) 0.0322(19) -0.0001(14) 0.0024(15) 0.0034(14)
C26A 0.0265(17) 0.0262(18) 0.0217(17) 0.0027(13) 0.0043(14) 0.0026(14)
C27A 0.0293(17) 0.0201(16) 0.0228(17) 0.0021(13) 0.0047(14) 0.0040(14)
C28A 0.0251(17) 0.0209(16) 0.0222(16) 0.0020(13) 0.0046(14) 0.0054(13)
C29A 0.0271(17) 0.0216(17) 0.0207(16) 0.0031(13) 0.0051(14) 0.0046(13)
C30A 0.0268(17) 0.0214(17) 0.0244(17) 0.0030(13) 0.0053(14) 0.0043(13)
C31A 0.0263(17) 0.0251(18) 0.0267(17) 0.0002(14) 0.0023(14) 0.0025(14)
C32A 0.0282(17) 0.0270(18) 0.0191(16) 0.0037(13) 0.0000(14) 0.0030(14)
C33A 0.0293(17) 0.0187(16) 0.0222(16) 0.0003(13) 0.0037(14) 0.0045(13)
C34A 0.0297(19) 0.0242(18) 0.038(2) 0.0034(15) 0.0002(16) -0.0011(15)
C35A 0.031(2) 0.048(2) 0.046(2) 0.0029(19) -0.0024(19) 0.0000(18)
C36A 0.037(2) 0.055(3) 0.057(3) -0.002(2) -0.012(2) 0.004(2)
C37A 0.048(3) 0.040(2) 0.053(3) -0.0010(19) -0.017(2) -0.002(2)
C38A 0.055(3) 0.043(2) 0.034(2) -0.0006(18) -0.008(2) -0.003(2)
C39A 0.037(2) 0.037(2) 0.034(2) 0.0040(16) -0.0065(17) 0.0003(17)
C40A 0.0265(17) 0.0231(17) 0.0261(17) 0.0017(13) 0.0050(14) 0.0018(14)
C41A 0.0261(17) 0.0299(19) 0.0247(17) 0.0048(14) 0.0050(14) 0.0041(14)
C42A 0.0296(18) 0.0286(19) 0.0262(18) 0.0040(14) 0.0004(15) 0.0007(15)
C43A 0.0311(18) 0.0253(18) 0.0218(16) -0.0004(13) 0.0004(14) -0.0010(14)
C44A 0.0253(18) 0.036(2) 0.039(2) 0.0063(16) 0.0073(16) 0.0035(15)
C45A 0.0304(19) 0.032(2) 0.037(2) 0.0106(16) 0.0028(16) 0.0063(16)
C46A 0.0341(19) 0.0295(19) 0.0236(18) -0.0007(14) 0.0019(15) 0.0005(15)
C47A 0.048(2) 0.031(2) 0.0301(19) -0.0036(15) 0.0024(17) 0.0000(17)
C48A 0.036(2) 0.042(2) 0.0300(19) 0.0008(16) -0.0033(17) -0.0032(17)
C49A 0.044(2) 0.042(2) 0.0244(18) 0.0007(16) 0.0010(17) -0.0028(18)
C50A 0.053(2) 0.032(2) 0.031(2) 0.0030(16) 0.0049(18) -0.0117(18)
C51A 0.066(3) 0.032(2) 0.055(3) 0.0076(19) 0.003(2) -0.007(2)
C52A 0.060(3) 0.042(3) 0.067(3) -0.001(2) 0.026(2) -0.016(2)
C53A 0.075(3) 0.041(3) 0.052(3) 0.004(2) 0.000(2) -0.026(2)
C54A 0.068(3) 0.078(3) 0.053(3) -0.006(3) -0.027(2) 0.003(2)
C55A 0.071(4) 0.080(3) 0.058(4) -0.012(3) -0.029(3) -0.001(3)
C56A 0.061(3) 0.080(4) 0.054(4) 0.000(3) -0.029(3) 0.003(3)
C57A 0.071(3) 0.085(4) 0.055(3) -0.009(3) -0.026(3) 0.003(3)
C54' 0.068(3) 0.078(3) 0.053(3) -0.006(3) -0.028(2) 0.003(2)
C55' 0.078(4) 0.083(3) 0.061(4) -0.011(3) -0.031(3) 0.000(3)
C56' 0.063(3) 0.083(4) 0.053(4) 0.000(3) -0.030(3) 0.001(3)
C57' 0.068(4) 0.082(4) 0.052(3) -0.003(3) -0.026(3) 0.009(3)
C58A 0.018(3) 0.014(3) 0.013(3) 0.000(2) 0.004(3) 0.000(3)
C59A 0.030(4) 0.022(4) 0.013(3) 0.009(3) 0.002(3) -0.003(3)
C60A 0.033(4) 0.031(4) 0.020(3) -0.010(3) 0.009(3) -0.003(3)
C61A 0.019(3) 0.017(4) 0.024(3) -0.006(3) 0.002(3) 0.001(3)
C58' 0.069(6) 0.060(6) 0.072(7) 0.001(5) 0.030(5) -0.014(5)
C59' 0.074(7) 0.060(6) 0.073(8) 0.002(5) 0.027(6) -0.015(5)
C60' 0.078(7) 0.066(7) 0.077(7) -0.003(5) 0.035(6) -0.013(6)
C61' 0.073(7) 0.068(7) 0.079(7) 0.006(5) 0.024(6) -0.016(5)
C1B 0.025(2) 0.041(3) 0.024(2) 0.000 -0.005(2) 0.000
C2B 0.0253(18) 0.036(2) 0.0274(18) 0.0006(15) -0.0049(15) 0.0029(15)
C3B 0.034(2) 0.033(2) 0.042(2) 0.0012(16) 0.0071(17) 0.0056(16)
C4B 0.0306(19) 0.037(2) 0.045(2) 0.0033(17) 0.0116(17) 0.0061(16)
C5B 0.0285(19) 0.038(2) 0.0315(19) 0.0016(16) 0.0033(16) 0.0021(16)
C6B 0.0286(18) 0.035(2) 0.0281(18) 0.0025(15) 0.0021(15) 0.0052(15)
C7B 0.0247(17) 0.037(2) 0.0220(17) 0.0012(14) -0.0032(14) 0.0016(15)
C8B 0.0290(19) 0.035(2) 0.035(2) 0.0048(16) 0.0069(16) 0.0033(16)
C9B 0.033(2) 0.033(2) 0.039(2) 0.0054(16) 0.0075(17) 0.0036(16)
C10B 0.0309(19) 0.034(2) 0.035(2) 0.0068(16) 0.0085(16) 0.0033(16)
C11B 0.0319(19) 0.034(2) 0.0320(19) 0.0045(15) 0.0046(16) 0.0020(16)
C12B 0.036(2) 0.036(2) 0.048(2) 0.0092(17) 0.0091(18) 0.0031(17)
C13B 0.0270(19) 0.044(2) 0.048(2) 0.0059(18) 0.0061(18) 0.0044(17)
C14B 0.026(3) 0.036(3) 0.042(3) 0.000 0.006(2) 0.000
C15B 0.037(2) 0.040(2) 0.070(3) 0.012(2) 0.019(2) 0.0043(19)
C16B 0.038(2) 0.048(3) 0.106(4) 0.026(3) 0.023(3) 0.006(2)
C17B 0.063(3) 0.054(3) 0.123(5) 0.038(4) 0.044(4) 0.007(3)
C18B 0.061(3) 0.089(5) 0.090(4) 0.044(4) 0.022(3) 0.019(3)
C19B 0.056(3) 0.086(4) 0.063(3) 0.029(3) 0.005(3) 0.008(3)
C20B 0.046(3) 0.069(3) 0.053(3) 0.022(2) 0.005(2) 0.007(2)
C21B 0.052(4) 0.038(4) 0.138(8) 0.000 0.050(5) 0.000
C22B 0.054(5) 0.041(4) 0.230(13) 0.000 0.058(6) 0.000
C23B 0.064(4) 0.069(4) 0.214(9) 0.051(5) 0.013(5) -0.004(3)
C24B 0.085(3) 0.081(3) 0.304(8) 0.017(3) -0.006(4) -0.0035(19)
C25B 0.087(3) 0.081(4) 0.306(8) 0.000 -0.010(5) 0.000
C26B 0.088(3) 0.085(4) 0.302(8) 0.020(3) -0.006(4) -0.006(2)
C27B 0.084(4) 0.088(5) 0.301(8) 0.022(4) -0.004(5) -0.007(4)
C28B 0.092(4) 0.084(4) 0.302(8) 0.023(4) -0.005(5) -0.008(3)
C29B 0.099(5) 0.093(5) 0.302(8) 0.015(5) 0.000(5) -0.013(4)
C26' 0.088(3) 0.084(4) 0.303(8) 0.021(3) -0.006(4) -0.007(2)
C27' 0.092(4) 0.085(4) 0.304(8) 0.021(4) -0.004(5) -0.011(3)
C28' 0.096(4) 0.092(4) 0.303(8) 0.022(4) -0.008(5) -0.009(3)
C29' 0.082(4) 0.086(5) 0.300(8) 0.020(4) -0.004(5) -0.010(3)
C30 0.033(2) 0.037(2) 0.041(2) 0.0084(17) 0.0040(17) -0.0003(17)
C31 0.038(2) 0.054(3) 0.061(3) 0.018(2) 0.005(2) -0.010(2)
C32 0.043(2) 0.067(3) 0.051(3) 0.024(2) 0.005(2) -0.005(2)
C33 0.065(3) 0.043(3) 0.062(3) 0.005(2) 0.011(2) -0.013(2)

loop_
_atom_type_symbol
_atom_type_description
_atom_type_scat_dispersion_real
_atom_type_scat_dispersion_imag
_atom_type_scat_source
C C 0.0181 0.0091 'International Tables Vol C Tables 4.2.6.8 and 6.1.1.4'
H H 0.0000 0.0000 'International Tables Vol C Tables 4.2.6.8 and 6.1.1.4'
N N 0.0311 0.0180 'International Tables Vol C Tables 4.2.6.8 and 6.1.1.4'

loop_
_geom_angle_atom_site_label_1
_geom_angle_atom_site_label_2
_geom_angle_atom_site_label_3
_geom_angle
_geom_angle_site_symmetry_1
_geom_angle_site_symmetry_3
C14A C1A C2A 120.2(3) . .
C14A C1A C15A 119.5(3) . .
C2A C1A C15A 120.2(3) . .
C1A C2A C3A 121.7(3) . .
C1A C2A C7A 119.4(3) . .
C3A C2A C7A 118.9(3) . .
C4A C3A C2A 120.7(3) . .
C4A C3A H3A 119.7 . .
C2A C3A H3A 119.7 . .
C3A C4A C5A 120.7(3) . .
C3A C4A H4A 119.6 . .
C5A C4A H4A 119.6 . .
C6A C5A C4A 120.3(3) . .
C6A C5A H5A 119.8 . .
C4A C5A H5A 119.8 . .
C5A C6A C7A 121.2(3) . .
C5A C6A H6A 119.4 . .
C7A C6A H6A 119.4 . .
C8A C7A C6A 121.7(3) . .
C8A C7A C2A 120.2(3) . .
C6A C7A C2A 118.1(3) . .
C7A C8A C9A 120.1(3) . .
C7A C8A C21A 120.5(3) . .
C9A C8A C21A 119.4(3) . .
C8A C9A C10A 121.6(3) . .
C8A C9A C14A 119.9(3) . .
C10A C9A C14A 118.4(3) . .
C11A C10A C9A 121.3(3) . .
C11A C10A H10A 119.3 . .
C9A C10A H10A 119.3 . .
C10A C11A C12A 120.1(3) . .
C10A C11A H11A 119.9 . .
C12A C11A H11A 119.9 . .
C13A C12A C11A 121.5(3) . .
C13A C12A H12A 119.3 . .
C11A C12A H12A 119.3 . .
C12A C13A C14A 120.8(3) . .
C12A C13A H13A 119.6 . .
C14A C13A H13A 119.6 . .
C1A C14A C9A 120.2(3) . .
C1A C14A C13A 121.9(3) . .
C9A C14A C13A 117.9(3) . .
C16A C15A C20A 119.5(3) . .
C16A C15A C1A 122.2(3) . .
C20A C15A C1A 118.3(3) . .
C15A C16A C17A 121.3(3) . .
C15A C16A H16A 119.3 . .
C17A C16A H16A 119.3 . .
C18A C17A C16A 117.5(3) . .
C18A C17A C46A 123.0(3) . .
C16A C17A C46A 119.6(3) . .
C17A C18A C19A 122.6(3) . .
C17A C18A H18A 118.7 . .
C19A C18A H18A 118.7 . .
C20A C19A C18A 118.0(3) . .
C20A C19A C50A 122.4(3) . .
C18A C19A C50A 119.6(3) . .
C19A C20A C15A 121.1(3) . .
C19A C20A H20A 119.4 . .
C15A C20A H20A 119.4 . .
C22A C21A C33A 107.1(3) . .
C22A C21A C8A 126.2(3) . .
C33A C21A C8A 126.6(3) . .
C23A C22A C27A 119.0(3) . .
C23A C22A C21A 131.4(3) . .
C27A C22A C21A 109.5(3) . .
C24A C23A C22A 118.9(3) . .
C24A C23A H23A 120.5 . .
C22A C23A H23A 120.5 . .
C23A C24A C25A 122.2(3) . .
C23A C24A H24A 118.9 . .
C25A C24A H24A 118.9 . .
C26A C25A C24A 118.6(3) . .
C26A C25A C34A 119.9(3) . .
C24A C25A C34A 121.4(3) . .
C27A C26A C25A 119.8(3) . .
C27A C26A H26A 120.1 . .
C25A C26A H26A 120.1 . .
C26A C27A C22A 121.3(3) . .
C26A C27A C28A 131.8(3) . .
C22A C27A C28A 106.8(3) . .
C29A C28A C33A 121.1(3) . .
C29A C28A C27A 131.4(3) . .
C33A C28A C27A 107.5(3) . .
C28A C29A C30A 119.2(3) . .
C28A C29A H29A 120.4 . .
C30A C29A H29A 120.4 . .
C31A C30A C29A 119.0(3) . .
C31A C30A C40A 120.8(3) . .
C29A C30A C40A 120.3(3) . .
C32A C31A C30A 122.3(3) . .
C32A C31A H31A 118.9 . .
C30A C31A H31A 118.9 . .
C31A C32A C33A 119.0(3) . .
C31A C32A H32A 120.5 . .
C33A C32A H32A 120.5 . .
C32A C33A C28A 119.4(3) . .
C32A C33A C21A 131.6(3) . .
C28A C33A C21A 109.0(3) . .
C39A C34A C35A 116.6(4) . .
C39A C34A C25A 122.7(3) . .
C35A C34A C25A 120.6(3) . .
C36A C35A C34A 121.3(4) . .
C36A C35A H35A 119.4 . .
C34A C35A H35A 119.4 . .
C37A C36A C35A 122.3(4) . .
C37A C36A H36A 118.9 . .
C35A C36A H36A 118.9 . .
C36A C37A C38A 116.8(4) . .
C36A C37A C54A 114.9(5) . .
C38A C37A C54A 128.2(5) . .
C36A C37A C54' 128.0(5) . .
C38A C37A C54' 115.1(5) . .
C39A C38A C37A 121.0(4) . .
C39A C38A H38A 119.5 . .
C37A C38A H38A 119.5 . .
C34A C39A C38A 122.0(4) . .
C34A C39A H39A 119.0 . .
C38A C39A H39A 119.0 . .
C45A C40A C41A 117.3(3) . .
C45A C40A C30A 120.6(3) . .
C41A C40A C30A 122.0(3) . .
C42A C41A C40A 121.5(3) . .
C42A C41A H41A 119.3 . .
C40A C41A H41A 119.3 . .
C41A C42A C43A 121.6(3) . .
C41A C42A H42A 119.2 . .
C43A C42A H42A 119.2 . .
C42A C43A C44A 116.3(3) . .
C42A C43A C58A 123.9(4) . .
C44A C43A C58A 119.8(4) . .
C42A C43A C58' 121.5(6) . .
C44A C43A C58' 122.1(6) . .
C45A C44A C43A 122.3(3) . .
C45A C44A H44A 118.8 . .
C43A C44A H44A 118.8 . .
C44A C45A C40A 120.9(3) . .
C44A C45A H45A 119.6 . .
C40A C45A H45A 119.6 . .
C49A C46A C17A 112.7(3) . .
C49A C46A C48A 108.3(3) . .
C17A C46A C48A 110.0(3) . .
C49A C46A C47A 107.5(3) . .
C17A C46A C47A 108.4(3) . .
C48A C46A C47A 109.8(3) . .
C46A C47A H47A 109.5 . .
C46A C47A H47B 109.5 . .
H47A C47A H47B 109.5 . .
C46A C47A H47C 109.5 . .
H47A C47A H47C 109.5 . .
H47B C47A H47C 109.5 . .
C46A C48A H48A 109.5 . .
C46A C48A H48B 109.5 . .
H48A C48A H48B 109.5 . .
C46A C48A H48C 109.5 . .
H48A C48A H48C 109.5 . .
H48B C48A H48C 109.5 . .
C46A C49A H49A 109.5 . .
C46A C49A H49B 109.5 . .
H49A C49A H49B 109.5 . .
C46A C49A H49C 109.5 . .
H49A C49A H49C 109.5 . .
H49B C49A H49C 109.5 . .
C51A C50A C19A 108.8(3) . .
C51A C50A C53A 107.8(3) . .
C19A C50A C53A 112.1(3) . .
C51A C50A C52A 109.6(3) . .
C19A C50A C52A 109.6(3) . .
C53A C50A C52A 109.0(3) . .
C50A C51A H51A 109.5 . .
C50A C51A H51B 109.5 . .
H51A C51A H51B 109.5 . .
C50A C51A H51C 109.5 . .
H51A C51A H51C 109.5 . .
H51B C51A H51C 109.5 . .
C50A C52A H52A 109.5 . .
C50A C52A H52B 109.5 . .
H52A C52A H52B 109.5 . .
C50A C52A H52C 109.5 . .
H52A C52A H52C 109.5 . .
H52B C52A H52C 109.5 . .
C50A C53A H53A 109.5 . .
C50A C53A H53B 109.5 . .
H53A C53A H53B 109.5 . .
C50A C53A H53C 109.5 . .
H53A C53A H53C 109.5 . .
H53B C53A H53C 109.5 . .
C37A C54A C55A 110.8(7) . .
C37A C54A C57A 107.9(7) . .
C55A C54A C57A 108.3(5) . .
C37A C54A C56A 111.0(7) . .
C55A C54A C56A 109.5(5) . .
C57A C54A C56A 109.3(5) . .
C54A C55A H55A 109.5 . .
C54A C55A H55B 109.5 . .
H55A C55A H55B 109.5 . .
C54A C55A H55C 109.5 . .
H55A C55A H55C 109.5 . .
H55B C55A H55C 109.5 . .
C54A C56A H56A 109.5 . .
C54A C56A H56B 109.5 . .
H56A C56A H56B 109.5 . .
C54A C56A H56C 109.5 . .
H56A C56A H56C 109.5 . .
H56B C56A H56C 109.5 . .
C54A C57A H57A 109.5 . .
C54A C57A H57B 109.5 . .
H57A C57A H57B 109.5 . .
C54A C57A H57C 109.5 . .
H57A C57A H57C 109.5 . .
H57B C57A H57C 109.5 . .
C55' C54' C57' 107.6(5) . .
C55' C54' C56' 108.7(5) . .
C57' C54' C56' 108.4(5) . .
C55' C54' C37A 109.4(7) . .
C57' C54' C37A 113.7(7) . .
C56' C54' C37A 108.8(7) . .
C54' C55' H55D 109.5 . .
C54' C55' H55E 109.5 . .
H55D C55' H55E 109.5 . .
C54' C55' H55F 109.5 . .
H55D C55' H55F 109.5 . .
H55E C55' H55F 109.5 . .
C54' C56' H56D 109.5 . .
C54' C56' H56E 109.5 . .
H56D C56' H56E 109.5 . .
C54' C56' H56F 109.5 . .
H56D C56' H56F 109.5 . .
H56E C56' H56F 109.5 . .
C54' C57' H57D 109.5 . .
C54' C57' H57E 109.5 . .
H57D C57' H57E 109.5 . .
C54' C57' H57F 109.5 . .
H57D C57' H57F 109.5 . .
H57E C57' H57F 109.5 . .
C43A C58A C59A 111.9(7) . .
C43A C58A C60A 108.6(6) . .
C59A C58A C60A 109.6(4) . .
C43A C58A C61A 110.0(6) . .
C59A C58A C61A 107.8(4) . .
C60A C58A C61A 108.9(4) . .
C58A C59A H59A 109.5 . .
C58A C59A H59B 109.5 . .
H59A C59A H59B 109.5 . .
C58A C59A H59C 109.5 . .
H59A C59A H59C 109.5 . .
H59B C59A H59C 109.5 . .
C58A C60A H60A 109.5 . .
C58A C60A H60B 109.5 . .
H60A C60A H60B 109.5 . .
C58A C60A H60C 109.5 . .
H60A C60A H60C 109.5 . .
H60B C60A H60C 109.5 . .
C58A C61A H61A 109.5 . .
C58A C61A H61B 109.5 . .
H61A C61A H61B 109.5 . .
C58A C61A H61C 109.5 . .
H61A C61A H61C 109.5 . .
H61B C61A H61C 109.5 . .
C59' C58' C43A 113.3(12) . .
C59' C58' C61' 107.7(5) . .
C43A C58' C61' 110.5(11) . .
C59' C58' C60' 109.0(6) . .
C43A C58' C60' 106.9(10) . .
C61' C58' C60' 109.3(6) . .
C58' C59' H59D 109.5 . .
C58' C59' H59E 109.5 . .
H59D C59' H59E 109.5 . .
C58' C59' H59F 109.5 . .
H59D C59' H59F 109.5 . .
H59E C59' H59F 109.5 . .
C58' C60' H60D 109.5 . .
C58' C60' H60E 109.5 . .
H60D C60' H60E 109.5 . .
C58' C60' H60F 109.5 . .
H60D C60' H60F 109.5 . .
H60E C60' H60F 109.5 . .
C58' C61' H61D 109.5 . .
C58' C61' H61E 109.5 . .
H61D C61' H61E 109.5 . .
C58' C61' H61F 109.5 . .
H61D C61' H61F 109.5 . .
H61E C61' H61F 109.5 . .
C2B C1B C2B 107.8(5) . 2_656
C2B C1B C14B 126.1(2) . .
C2B C1B C14B 126.1(2) 2_656 .
C3B C2B C7B 118.8(3) . .
C3B C2B C1B 132.2(4) . .
C7B C2B C1B 109.0(3) . .
C4B C3B C2B 119.4(4) . .
C4B C3B H3B 120.3 . .
C2B C3B H3B 120.3 . .
C3B C4B C5B 121.9(3) . .
C3B C4B H4B 119.1 . .
C5B C4B H4B 119.1 . .
C6B C5B C4B 119.0(3) . .
C6B C5B C8B 120.1(3) . .
C4B C5B C8B 120.9(3) . .
C7B C6B C5B 119.5(3) . .
C7B C6B H6B 120.3 . .
C5B C6B H6B 120.3 . .
C6B C7B C2B 121.4(3) . .
C6B C7B C7B 131.4(2) . 2_656
C2B C7B C7B 107.2(2) . 2_656
C13B C8B C9B 117.6(3) . .
C13B C8B C5B 121.6(3) . .
C9B C8B C5B 120.8(3) . .
C10B C9B C8B 120.7(3) . .
C10B C9B H9B 119.7 . .
C8B C9B H9B 119.7 . .
C9B C10B C11B 122.1(3) . .
C9B C10B H10B 119.0 . .
C11B C10B H10B 119.0 . .
C10B C11B C12B 117.1(3) . .
C10B C11B C30 123.3(3) . .
C12B C11B C30 119.6(3) . .
C13B C12B C11B 121.3(4) . .
C13B C12B H12B 119.3 . .
C11B C12B H12B 119.3 . .
C12B C13B C8B 121.2(4) . .
C12B C13B H13B 119.4 . .
C8B C13B H13B 119.4 . .
C15B C14B C15B 121.9(6) 2_656 .
C15B C14B C1B 119.0(3) 2_656 .
C15B C14B C1B 119.0(3) . .
C14B C15B C16B 118.9(5) . .
C14B C15B C20B 121.6(4) . .
C16B C15B C20B 119.5(5) . .
C21B C16B C15B 119.3(5) . .
C21B C16B C17B 124.9(5) . .
C15B C16B C17B 115.8(5) . .
C18B C17B C16B 121.5(5) . .
C18B C17B H17B 119.3 . .
C16B C17B H17B 119.3 . .
C17B C18B C19B 122.0(6) . .
C17B C18B H18B 119.0 . .
C19B C18B H18B 119.0 . .
C20B C19B C18B 119.2(6) . .
C20B C19B H19B 120.4 . .
C18B C19B H19B 120.4 . .
C19B C20B C15B 122.0(5) . .
C19B C20B H20B 119.0 . .
C15B C20B H20B 119.0 . .
C16B C21B C16B 121.5(6) 2_656 .
C16B C21B C22B 119.2(3) 2_656 .
C16B C21B C22B 119.2(3) . .
C23B C22B C23B 121.6(9) 2_656 .
C23B C22B C21B 119.2(4) 2_656 .
C23B C22B C21B 119.2(4) . .
C22B C23B C24B 121.5(8) . .
C22B C23B H23B 119.3 . .
C24B C23B H23B 119.3 . .
C23B C24B C25B 116.3(9) . .
C23B C24B C26' 128.5(9) . .
C25B C24B C26' 115.1(9) . .
C23B C24B C26B 112.6(9) . .
C25B C24B C26B 129.8(9) . .
C24B C25B C24B 122.9(12) 2_656 .
C24B C25B H25B 118.5 2_656 .
C24B C25B H25B 118.5 . .
C27B C26B C29B 107.8(6) . .
C27B C26B C28B 110.2(6) . .
C29B C26B C28B 109.4(6) . .
C27B C26B C24B 110.2(12) . .
C29B C26B C24B 118.8(12) . .
C28B C26B C24B 100.2(10) . .
C26B C27B H27A 109.5 . .
C26B C27B H27B 109.5 . .
H27A C27B H27B 109.5 . .
C26B C27B H27C 109.5 . .
H27A C27B H27C 109.5 . .
H27B C27B H27C 109.5 . .
C26B C28B H28A 109.5 . .
C26B C28B H28B 109.5 . .
H28A C28B H28B 109.5 . .
C26B C28B H28C 109.5 . .
H28A C28B H28C 109.5 . .
H28B C28B H28C 109.5 . .
C26B C29B H29B 109.5 . .
C26B C29B H29C 109.5 . .
H29B C29B H29C 109.5 . .
C26B C29B H29D 109.5 . .
H29B C29B H29D 109.5 . .
H29C C29B H29D 109.5 . .
C24B C26' C27' 131.6(12) . .
C24B C26' C29' 106.6(11) . .
C27' C26' C29' 108.2(6) . .
C24B C26' C28' 89.2(11) . .
C27' C26' C28' 109.1(6) . .
C29' C26' C28' 109.6(6) . .
C26' C27' H27D 109.5 . .
C26' C27' H27E 109.5 . .
H27D C27' H27E 109.5 . .
C26' C27' H27F 109.5 . .
H27D C27' H27F 109.5 . .
H27E C27' H27F 109.5 . .
C26' C28' H28D 109.5 . .
C26' C28' H28E 109.5 . .
H28D C28' H28E 109.5 . .
C26' C28' H28F 109.5 . .
H28D C28' H28F 109.5 . .
H28E C28' H28F 109.5 . .
C26' C29' H29E 109.5 . .
C26' C29' H29F 109.5 . .
H29E C29' H29F 109.5 . .
C26' C29' H29G 109.5 . .
H29E C29' H29G 109.5 . .
H29F C29' H29G 109.5 . .
C33 C30 C32 108.9(4) . .
C33 C30 C11B 109.6(3) . .
C32 C30 C11B 108.8(3) . .
C33 C30 C31 108.7(4) . .
C32 C30 C31 108.8(3) . .
C11B C30 C31 112.0(3) . .
C30 C31 H31B 109.5 . .
C30 C31 H31C 109.5 . .
H31B C31 H31C 109.5 . .
C30 C31 H31D 109.5 . .
H31B C31 H31D 109.5 . .
H31C C31 H31D 109.5 . .
C30 C32 H32B 109.5 . .
C30 C32 H32C 109.5 . .
H32B C32 H32C 109.5 . .
C30 C32 H32D 109.5 . .
H32B C32 H32D 109.5 . .
H32C C32 H32D 109.5 . .
C30 C33 H33A 109.5 . .
C30 C33 H33B 109.5 . .
H33A C33 H33B 109.5 . .
C30 C33 H33C 109.5 . .
H33A C33 H33C 109.5 . .
H33B C33 H33C 109.5 . .

loop_
_geom_bond_atom_site_label_1
_geom_bond_atom_site_label_2
_geom_bond_distance
_geom_bond_site_symmetry_2
C1A C14A 1.404(5) .
C1A C2A 1.415(5) .
C1A C15A 1.493(4) .
C2A C3A 1.425(5) .
C2A C7A 1.439(4) .
C3A C4A 1.364(5) .
C3A H3A 0.9500 .
C4A C5A 1.418(5) .
C4A H4A 0.9500 .
C5A C6A 1.358(5) .
C5A H5A 0.9500 .
C6A C7A 1.433(5) .
C6A H6A 0.9500 .
C7A C8A 1.408(5) .
C8A C9A 1.409(5) .
C8A C21A 1.475(4) .
C9A C10A 1.433(5) .
C9A C14A 1.435(4) .
C10A C11A 1.360(5) .
C10A H10A 0.9500 .
C11A C12A 1.402(5) .
C11A H11A 0.9500 .
C12A C13A 1.356(5) .
C12A H12A 0.9500 .
C13A C14A 1.441(5) .
C13A H13A 0.9500 .
C15A C16A 1.381(5) .
C15A C20A 1.393(5) .
C16A C17A 1.402(5) .
C16A H16A 0.9500 .
C17A C18A 1.392(5) .
C17A C46A 1.529(5) .
C18A C19A 1.395(5) .
C18A H18A 0.9500 .
C19A C20A 1.387(5) .
C19A C50A 1.534(5) .
C20A H20A 0.9500 .
C21A C22A 1.431(5) .
C21A C33A 1.438(5) .
C22A C23A 1.403(5) .
C22A C27A 1.423(5) .
C23A C24A 1.377(5) .
C23A H23A 0.9500 .
C24A C25A 1.411(5) .
C24A H24A 0.9500 .
C25A C26A 1.403(5) .
C25A C34A 1.470(5) .
C26A C27A 1.370(5) .
C26A H26A 0.9500 .
C27A C28A 1.470(5) .
C28A C29A 1.384(5) .
C28A C33A 1.420(4) .
C29A C30A 1.408(5) .
C29A H29A 0.9500 .
C30A C31A 1.404(5) .
C30A C40A 1.479(5) .
C31A C32A 1.375(5) .
C31A H31A 0.9500 .
C32A C33A 1.398(5) .
C32A H32A 0.9500 .
C34A C39A 1.381(5) .
C34A C35A 1.398(5) .
C35A C36A 1.381(6) .
C35A H35A 0.9500 .
C36A C37A 1.372(7) .
C36A H36A 0.9500 .
C37A C38A 1.402(6) .
C37A C54A 1.504(10) .
C37A C54' 1.575(10) .
C38A C39A 1.387(6) .
C38A H38A 0.9500 .
C39A H39A 0.9500 .
C40A C45A 1.390(5) .
C40A C41A 1.399(5) .
C41A C42A 1.379(5) .
C41A H41A 0.9500 .
C42A C43A 1.394(5) .
C42A H42A 0.9500 .
C43A C44A 1.403(5) .
C43A C58A 1.518(9) .
C43A C58' 1.535(14) .
C44A C45A 1.376(5) .
C44A H44A 0.9500 .
C45A H45A 0.9500 .
C46A C49A 1.529(5) .
C46A C48A 1.540(5) .
C46A C47A 1.545(5) .
C47A H47A 0.9800 .
C47A H47B 0.9800 .
C47A H47C 0.9800 .
C48A H48A 0.9800 .
C48A H48B 0.9800 .
C48A H48C 0.9800 .
C49A H49A 0.9800 .
C49A H49B 0.9800 .
C49A H49C 0.9800 .
C50A C51A 1.528(4) .
C50A C53A 1.537(4) .
C50A C52A 1.542(4) .
C51A H51A 0.9800 .
C51A H51B 0.9800 .
C51A H51C 0.9800 .
C52A H52A 0.9800 .
C52A H52B 0.9800 .
C52A H52C 0.9800 .
C53A H53A 0.9800 .
C53A H53B 0.9800 .
C53A H53C 0.9800 .
C54A C55A 1.526(5) .
C54A C57A 1.539(5) .
C54A C56A 1.545(5) .
C55A H55A 0.9800 .
C55A H55B 0.9800 .
C55A H55C 0.9800 .
C56A H56A 0.9800 .
C56A H56B 0.9800 .
C56A H56C 0.9800 .
C57A H57A 0.9800 .
C57A H57B 0.9800 .
C57A H57C 0.9800 .
C54' C55' 1.526(5) .
C54' C57' 1.544(5) .
C54' C56' 1.546(5) .
C55' H55D 0.9800 .
C55' H55E 0.9800 .
C55' H55F 0.9800 .
C56' H56D 0.9800 .
C56' H56E 0.9800 .
C56' H56F 0.9800 .
C57' H57D 0.9800 .
C57' H57E 0.9800 .
C57' H57F 0.9800 .
C58A C59A 1.525(5) .
C58A C60A 1.543(5) .
C58A C61A 1.544(5) .
C59A H59A 0.9800 .
C59A H59B 0.9800 .
C59A H59C 0.9800 .
C60A H60A 0.9800 .
C60A H60B 0.9800 .
C60A H60C 0.9800 .
C61A H61A 0.9800 .
C61A H61B 0.9800 .
C61A H61C 0.9800 .
C58' C59' 1.526(5) .
C58' C61' 1.542(5) .
C58' C60' 1.544(5) .
C59' H59D 0.9800 .
C59' H59E 0.9800 .
C59' H59F 0.9800 .
C60' H60D 0.9800 .
C60' H60E 0.9800 .
C60' H60F 0.9800 .
C61' H61D 0.9800 .
C61' H61E 0.9800 .
C61' H61F 0.9800 .
C1B C2B 1.427(5) .
C1B C2B 1.427(5) 2_656
C1B C14B 1.478(8) .
C2B C3B 1.398(5) .
C2B C7B 1.424(5) .
C3B C4B 1.370(5) .
C3B H3B 0.9500 .
C4B C5B 1.407(5) .
C4B H4B 0.9500 .
C5B C6B 1.401(5) .
C5B C8B 1.489(5) .
C6B C7B 1.366(5) .
C6B H6B 0.9500 .
C7B C7B 1.464(7) 2_656
C8B C13B 1.392(5) .
C8B C9B 1.394(5) .
C9B C10B 1.380(5) .
C9B H9B 0.9500 .
C10B C11B 1.383(5) .
C10B H10B 0.9500 .
C11B C12B 1.398(5) .
C11B C30 1.528(5) .
C12B C13B 1.377(6) .
C12B H12B 0.9500 .
C13B H13B 0.9500 .
C14B C15B 1.410(5) 2_656
C14B C15B 1.410(5) .
C15B C16B 1.422(7) .
C15B C20B 1.434(7) .
C16B C21B 1.410(7) .
C16B C17B 1.469(8) .
C17B C18B 1.357(9) .
C17B H17B 0.9500 .
C18B C19B 1.383(9) .
C18B H18B 0.9500 .
C19B C20B 1.364(7) .
C19B H19B 0.9500 .
C20B H20B 0.9500 .
C21B C16B 1.410(7) 2_656
C21B C22B 1.497(10) .
C22B C23B 1.361(7) 2_656
C22B C23B 1.361(7) .
C23B C24B 1.382(11) .
C23B H23B 0.9500 .
C24B C25B 1.414(11) .
C24B C26' 1.520(15) .
C24B C26B 1.624(18) .
C25B C24B 1.414(11) 2_656
C25B H25B 0.9500 .
C26B C27B 1.524(6) .
C26B C29B 1.543(6) .
C26B C28B 1.544(5) .
C27B H27A 0.9800 .
C27B H27B 0.9800 .
C27B H27C 0.9800 .
C28B H28A 0.9800 .
C28B H28B 0.9800 .
C28B H28C 0.9800 .
C29B H29B 0.9800 .
C29B H29C 0.9800 .
C29B H29D 0.9800 .
C26' C27' 1.525(6) .
C26' C29' 1.543(6) .
C26' C28' 1.549(5) .
C27' H27D 0.9800 .
C27' H27E 0.9800 .
C27' H27F 0.9800 .
C28' H28D 0.9800 .
C28' H28E 0.9800 .
C28' H28F 0.9800 .
C29' H29E 0.9800 .
C29' H29F 0.9800 .
C29' H29G 0.9800 .
C30 C33 1.524(6) .
C30 C32 1.526(6) .
C30 C31 1.531(6) .
C31 H31B 0.9800 .
C31 H31C 0.9800 .
C31 H31D 0.9800 .
C32 H32B 0.9800 .
C32 H32C 0.9800 .
C32 H32D 0.9800 .
C33 H33A 0.9800 .
C33 H33B 0.9800 .
C33 H33C 0.9800 .

loop_
_geom_torsion_atom_site_label_1
_geom_torsion_atom_site_label_2
_geom_torsion_atom_site_label_3
_geom_torsion_atom_site_label_4
_geom_torsion
_geom_torsion_site_symmetry_1
_geom_torsion_site_symmetry_4
C14A C1A C2A C3A -179.2(3) . .
C15A C1A C2A C3A -1.3(5) . .
C14A C1A C2A C7A -1.1(5) . .
C15A C1A C2A C7A 176.8(3) . .
C1A C2A C3A C4A 177.0(3) . .
C7A C2A C3A C4A -1.2(5) . .
C2A C3A C4A C5A 1.2(5) . .
C3A C4A C5A C6A -0.3(5) . .
C4A C5A C6A C7A -0.5(5) . .
C5A C6A C7A C8A -178.7(3) . .
C5A C6A C7A C2A 0.4(5) . .
C1A C2A C7A C8A 1.4(5) . .
C3A C2A C7A C8A 179.5(3) . .
C1A C2A C7A C6A -177.8(3) . .
C3A C2A C7A C6A 0.4(5) . .
C6A C7A C8A C9A 178.8(3) . .
C2A C7A C8A C9A -0.4(5) . .
C6A C7A C8A C21A -0.2(5) . .
C2A C7A C8A C21A -179.3(3) . .
C7A C8A C9A C10A -177.7(3) . .
C21A C8A C9A C10A 1.2(5) . .
C7A C8A C9A C14A -0.9(5) . .
C21A C8A C9A C14A 178.0(3) . .
C8A C9A C10A C11A 177.7(3) . .
C14A C9A C10A C11A 0.9(5) . .
C9A C10A C11A C12A -0.2(5) . .
C10A C11A C12A C13A 0.6(5) . .
C11A C12A C13A C14A -1.8(5) . .
C2A C1A C14A C9A -0.2(5) . .
C15A C1A C14A C9A -178.0(3) . .
C2A C1A C14A C13A 179.8(3) . .
C15A C1A C14A C13A 2.0(5) . .
C8A C9A C14A C1A 1.2(5) . .
C10A C9A C14A C1A 178.1(3) . .
C8A C9A C14A C13A -178.8(3) . .
C10A C9A C14A C13A -1.9(4) . .
C12A C13A C14A C1A -177.6(3) . .
C12A C13A C14A C9A 2.4(5) . .
C14A C1A C15A C16A -105.2(4) . .
C2A C1A C15A C16A 76.9(4) . .
C14A C1A C15A C20A 72.9(4) . .
C2A C1A C15A C20A -104.9(4) . .
C20A C15A C16A C17A 0.2(5) . .
C1A C15A C16A C17A 178.3(3) . .
C15A C16A C17A C18A -0.8(5) . .
C15A C16A C17A C46A 178.4(3) . .
C16A C17A C18A C19A 0.4(5) . .
C46A C17A C18A C19A -178.8(3) . .
C17A C18A C19A C20A 0.7(6) . .
C17A C18A C19A C50A -177.2(3) . .
C18A C19A C20A C15A -1.3(5) . .
C50A C19A C20A C15A 176.5(3) . .
C16A C15A C20A C19A 0.9(5) . .
C1A C15A C20A C19A -177.3(3) . .
C7A C8A C21A C22A 75.2(4) . .
C9A C8A C21A C22A -103.7(4) . .
C7A C8A C21A C33A -107.2(4) . .
C9A C8A C21A C33A 73.8(4) . .
C33A C21A C22A C23A -178.4(4) . .
C8A C21A C22A C23A -0.4(6) . .
C33A C21A C22A C27A 1.3(4) . .
C8A C21A C22A C27A 179.3(3) . .
C27A C22A C23A C24A -1.1(5) . .
C21A C22A C23A C24A 178.6(3) . .
C22A C23A C24A C25A 0.1(5) . .
C23A C24A C25A C26A -0.7(5) . .
C23A C24A C25A C34A 177.5(3) . .
C24A C25A C26A C27A 2.3(5) . .
C34A C25A C26A C27A -175.9(3) . .
C25A C26A C27A C22A -3.3(5) . .
C25A C26A C27A C28A 179.6(3) . .
C23A C22A C27A C26A 2.8(5) . .
C21A C22A C27A C26A -177.0(3) . .
C23A C22A C27A C28A -179.5(3) . .
C21A C22A C27A C28A 0.7(4) . .
C26A C27A C28A C29A -6.8(6) . .
C22A C27A C28A C29A 175.9(3) . .
C26A C27A C28A C33A 174.9(3) . .
C22A C27A C28A C33A -2.5(4) . .
C33A C28A C29A C30A -2.9(5) . .
C27A C28A C29A C30A 179.0(3) . .
C28A C29A C30A C31A 0.7(5) . .
C28A C29A C30A C40A -179.2(3) . .
C29A C30A C31A C32A 1.6(5) . .
C40A C30A C31A C32A -178.5(3) . .
C30A C31A C32A C33A -1.7(5) . .
C31A C32A C33A C28A -0.5(5) . .
C31A C32A C33A C21A 177.0(3) . .
C29A C28A C33A C32A 2.8(5) . .
C27A C28A C33A C32A -178.7(3) . .
C29A C28A C33A C21A -175.2(3) . .
C27A C28A C33A C21A 3.4(4) . .
C22A C21A C33A C32A 179.4(3) . .
C8A C21A C33A C32A 1.5(6) . .
C22A C21A C33A C28A -2.9(4) . .
C8A C21A C33A C28A 179.1(3) . .
C26A C25A C34A C39A -36.0(5) . .
C24A C25A C34A C39A 145.9(4) . .
C26A C25A C34A C35A 140.9(4) . .
C24A C25A C34A C35A -37.2(5) . .
C39A C34A C35A C36A 2.8(6) . .
C25A C34A C35A C36A -174.3(4) . .
C34A C35A C36A C37A -1.0(7) . .
C35A C36A C37A C38A -1.0(7) . .
C35A C36A C37A C54A -178.3(5) . .
C35A C36A C37A C54' 175.3(5) . .
C36A C37A C38A C39A 1.0(6) . .
C54A C37A C38A C39A 178.0(5) . .
C54' C37A C38A C39A -175.7(5) . .
C35A C34A C39A C38A -2.7(6) . .
C25A C34A C39A C38A 174.3(4) . .
C37A C38A C39A C34A 0.9(6) . .
C31A C30A C40A C45A -46.1(5) . .
C29A C30A C40A C45A 133.9(4) . .
C31A C30A C40A C41A 132.8(4) . .
C29A C30A C40A C41A -47.3(5) . .
C45A C40A C41A C42A 2.1(5) . .
C30A C40A C41A C42A -176.8(3) . .
C40A C41A C42A C43A -1.9(5) . .
C41A C42A C43A C44A 0.2(5) . .
C41A C42A C43A C58A -178.8(4) . .
C41A C42A C43A C58' -177.4(6) . .
C42A C43A C44A C45A 1.5(5) . .
C58A C43A C44A C45A -179.6(4) . .
C58' C43A C44A C45A 179.0(7) . .
C43A C44A C45A C40A -1.3(6) . .
C41A C40A C45A C44A -0.5(5) . .
C30A C40A C45A C44A 178.5(3) . .
C18A C17A C46A C49A -3.8(5) . .
C16A C17A C46A C49A 177.1(3) . .
C18A C17A C46A C48A -124.8(4) . .
C16A C17A C46A C48A 56.1(4) . .
C18A C17A C46A C47A 115.1(4) . .
C16A C17A C46A C47A -64.0(4) . .
C20A C19A C50A C51A -117.2(4) . .
C18A C19A C50A C51A 60.5(4) . .
C20A C19A C50A C53A 1.9(5) . .
C18A C19A C50A C53A 179.6(4) . .
C20A C19A C50A C52A 123.0(4) . .
C18A C19A C50A C52A -59.2(5) . .
C36A C37A C54A C55A 73.9(7) . .
C38A C37A C54A C55A -103.1(7) . .
C36A C37A C54A C57A -167.7(6) . .
C38A C37A C54A C57A 15.3(9) . .
C36A C37A C54A C56A -48.0(7) . .
C38A C37A C54A C56A 135.0(7) . .
C36A C37A C54' C55' 102.7(7) . .
C38A C37A C54' C55' -81.0(7) . .
C36A C37A C54' C57' -136.9(6) . .
C38A C37A C54' C57' 39.4(8) . .
C36A C37A C54' C56' -15.9(8) . .
C38A C37A C54' C56' 160.4(6) . .
C42A C43A C58A C59A -7.2(7) . .
C44A C43A C58A C59A 173.9(5) . .
C42A C43A C58A C60A 113.9(5) . .
C44A C43A C58A C60A -65.0(6) . .
C42A C43A C58A C61A -127.0(5) . .
C44A C43A C58A C61A 54.1(6) . .
C42A C43A C58' C59' -21.3(10) . .
C44A C43A C58' C59' 161.3(7) . .
C42A C43A C58' C61' -142.3(7) . .
C44A C43A C58' C61' 40.3(9) . .
C42A C43A C58' C60' 98.8(8) . .
C44A C43A C58' C60' -78.6(8) . .
C2B C1B C2B C3B -178.9(5) 2_656 .
C14B C1B C2B C3B 1.1(5) . .
C2B C1B C2B C7B 0.04(17) 2_656 .
C14B C1B C2B C7B -179.96(17) . .
C7B C2B C3B C4B 0.5(5) . .
C1B C2B C3B C4B 179.4(3) . .
C2B C3B C4B C5B -0.2(6) . .
C3B C4B C5B C6B 0.3(6) . .
C3B C4B C5B C8B -178.7(4) . .
C4B C5B C6B C7B -0.6(5) . .
C8B C5B C6B C7B 178.3(3) . .
C5B C6B C7B C2B 1.0(5) . .
C5B C6B C7B C7B -178.9(4) . 2_656
C3B C2B C7B C6B -0.9(5) . .
C1B C2B C7B C6B 180.0(3) . .
C3B C2B C7B C7B 179.0(4) . 2_656
C1B C2B C7B C7B -0.1(4) . 2_656
C6B C5B C8B C13B 32.0(5) . .
C4B C5B C8B C13B -149.1(4) . .
C6B C5B C8B C9B -147.5(4) . .
C4B C5B C8B C9B 31.5(5) . .
C13B C8B C9B C10B 1.6(6) . .
C5B C8B C9B C10B -178.9(3) . .
C8B C9B C10B C11B 0.0(6) . .
C9B C10B C11B C12B -1.0(6) . .
C9B C10B C11B C30 177.7(4) . .
C10B C11B C12B C13B 0.3(6) . .
C30 C11B C12B C13B -178.4(4) . .
C11B C12B C13B C8B 1.4(6) . .
C9B C8B C13B C12B -2.3(6) . .
C5B C8B C13B C12B 178.2(4) . .
C2B C1B C14B C15B 99.5(3) . 2_656
C2B C1B C14B C15B -80.5(3) 2_656 2_656
C2B C1B C14B C15B -80.5(3) . .
C2B C1B C14B C15B 99.5(3) 2_656 .
C15B C14B C15B C16B 1.1(3) 2_656 .
C1B C14B C15B C16B -178.9(3) . .
C15B C14B C15B C20B -179.6(4) 2_656 .
C1B C14B C15B C20B 0.4(4) . .
C14B C15B C16B C21B -2.3(6) . .
C20B C15B C16B C21B 178.4(4) . .
C14B C15B C16B C17B 178.4(4) . .
C20B C15B C16B C17B -0.9(6) . .
C21B C16B C17B C18B -178.5(5) . .
C15B C16B C17B C18B 0.8(7) . .
C16B C17B C18B C19B 0.1(9) . .
C17B C18B C19B C20B -1.0(9) . .
C18B C19B C20B C15B 0.8(8) . .
C14B C15B C20B C19B -179.1(4) . .
C16B C15B C20B C19B 0.2(7) . .
C15B C16B C21B C16B 1.1(3) . 2_656
C17B C16B C21B C16B -179.6(5) . 2_656
C15B C16B C21B C22B -178.9(3) . .
C17B C16B C21B C22B 0.5(5) . .
C16B C21B C22B C23B -115.5(5) 2_656 2_656
C16B C21B C22B C23B 64.5(5) . 2_656
C16B C21B C22B C23B 64.5(5) 2_656 .
C16B C21B C22B C23B -115.5(5) . .
C23B C22B C23B C24B 0.6(9) 2_656 .
C21B C22B C23B C24B -179.4(9) . .
C22B C23B C24B C25B -1.1(16) . .
C22B C23B C24B C26' 174.4(12) . .
C22B C23B C24B C26B -169.3(9) . .
C23B C24B C25B C24B 0.6(8) . 2_656
C26' C24B C25B C24B -175.6(13) . 2_656
C26B C24B C25B C24B 166.3(16) . 2_656
C23B C24B C26B C27B -72.9(13) . .
C25B C24B C26B C27B 121.0(13) . .
C23B C24B C26B C29B 52.1(14) . .
C25B C24B C26B C29B -114.1(14) . .
C23B C24B C26B C28B 171.0(11) . .
C25B C24B C26B C28B 4.9(16) . .
C23B C24B C26' C27' -150.7(13) . .
C25B C24B C26' C27' 24.9(18) . .
C23B C24B C26' C29' -16.1(18) . .
C25B C24B C26' C29' 159.5(11) . .
C23B C24B C26' C28' 94.2(16) . .
C25B C24B C26' C28' -90.3(11) . .
C10B C11B C30 C33 120.7(4) . .
C12B C11B C30 C33 -60.7(5) . .
C10B C11B C30 C32 -120.4(4) . .
C12B C11B C30 C32 58.2(5) . .
C10B C11B C30 C31 -0.1(5) . .
C12B C11B C30 C31 178.6(4) . .
